data_1577388
loop_
_publ_author_name
'Duy Tuan Doan'
'Thi Linh Giang Hoang'
'Thi Thom Nguyen'
'Thierry Maris'
'Phuong Nguyen-Triv'

_publ_section_title
;
 Functional organic ligands tailored by carboxylic acid and
 diaminotriazinyl for metal-organic framework preparations
;
_journal_name_full 'J Mol. Struct'
_journal_page_first 144349
_journal_paper_doi 10.1016/j.molstruc.2025.144349
_journal_volume 1352
_journal_year 2026
_chemical_formula_moiety 'C18 H14 Mn N12 O4, 3(C3 H7 N O)'
_chemical_formula_sum 'C27 H35 Mn N15 O7'
_chemical_formula_weight 736.64
_chemical_name_systematic
;
catena-[bis(m-2-(4,6-diamino-1,3,5-triazin-2-yl)pyridine-4-carboxylato)-manganese 
N,N-dimethylformamide solvate]
;
_space_group_crystal_system orthorhombic
_space_group_IT_number 61
_space_group_name_Hall '-P 2ac 2ab'
_space_group_name_H-M_alt 'P b c a'
_atom_sites_solution_hydrogens geom
_atom_sites_solution_primary dual
_audit_creation_date 2023-02-15
_audit_creation_method
;
Olex2 1.5
(compiled 2022.04.07 svn.rca3783a0 for OlexSys, GUI svn.r6498)
;
_cell_angle_alpha 90
_cell_angle_beta 90
_cell_angle_gamma 90
_cell_formula_units_Z 8
_cell_length_a 17.6006(7)
_cell_length_b 18.2073(8)
_cell_length_c 21.6851(9)
_cell_measurement_reflns_used 5019
_cell_measurement_temperature 150
_cell_measurement_theta_max 48.170
_cell_measurement_theta_min 3.519
_cell_volume 6949.2(5)
_computing_cell_refinement
;
SAINT (2020) V8.40B; Integration Software for Single Crystal Data.
Bruker AXS Inc., Madison, WI 53719-1173.
;
_computing_data_collection
;
APEX 4 (2022) Bruker AXS Inc., Madison, WI 53719-1173.
;
_computing_data_reduction
;
SAINT (2020) V8.40B; Integration Software for Single Crystal Data.
Bruker AXS Inc., Madison, WI 53719-1173.
;
_computing_molecular_graphics 'Olex2 1.5 (Dolomanov et al., 2009)'
_computing_publication_material 'Olex2 1.5 (Dolomanov et al., 2009)'
_computing_structure_refinement 'XL  (Sheldrick, 2008)'
_computing_structure_solution 'SHELXT 2018/2 (Sheldrick, 2018)'
_diffrn_ambient_temperature 150
_diffrn_detector 'CMOS Area detector'
_diffrn_detector_area_resol_mean 10.42
_diffrn_detector_type 'Bruker CMOS Photon III '
_diffrn_measured_fraction_theta_full 0.994
_diffrn_measured_fraction_theta_max 0.990
_diffrn_measurement_device 'k-geometry diffractometer'
_diffrn_measurement_device_type 'Bruker Venture Metaljet'
_diffrn_measurement_method '\w and \f scans'
_diffrn_radiation_collimation 'Focusing mirrors'
_diffrn_radiation_monochromator 'Helios MX Mirror Optics'
_diffrn_radiation_probe x-ray
_diffrn_radiation_type 'Ga K\a'
_diffrn_radiation_wavelength 1.34139
_diffrn_reflns_av_R_equivalents 0.0913
_diffrn_reflns_av_unetI/netI 0.0875
_diffrn_reflns_Laue_measured_fraction_full 0.994
_diffrn_reflns_Laue_measured_fraction_max 0.990
_diffrn_reflns_limit_h_max 20
_diffrn_reflns_limit_h_min -21
_diffrn_reflns_limit_k_max 21
_diffrn_reflns_limit_k_min -20
_diffrn_reflns_limit_l_max 26
_diffrn_reflns_limit_l_min -19
_diffrn_reflns_number 26931
_diffrn_reflns_point_group_measured_fraction_full 0.994
_diffrn_reflns_point_group_measured_fraction_max 0.990
_diffrn_reflns_theta_full 53.594
_diffrn_reflns_theta_max 53.994
_diffrn_reflns_theta_min 3.518
_diffrn_source 'Metal Jet'
_diffrn_source_current 2.86
_diffrn_source_power 0.19937059999999998
_diffrn_source_target Ga
_diffrn_source_type 'Gallium Liquid Metal Jet Source'
_diffrn_source_voltage 69.71
_exptl_absorpt_coefficient_mu 2.483
_exptl_absorpt_correction_T_max 0.3012
_exptl_absorpt_correction_T_min 0.1841
_exptl_absorpt_correction_type multi-scan
_exptl_absorpt_process_details
;
SADABS-2016/2 (Bruker,2016/2) was used for absorption correction.
wR2(int) was 0.1321 before and 0.0685 after correction.
The Ratio of minimum to maximum transmission is 0.6112.
The \l/2 correction factor is Not present.
;
_exptl_crystal_colour 'clear light colourless'
_exptl_crystal_colour_lustre clear
_exptl_crystal_colour_modifier light
_exptl_crystal_colour_primary colourless
_exptl_crystal_density_diffrn 1.408
_exptl_crystal_description plate
_exptl_crystal_F_000 3064
_exptl_crystal_size_max 0.08
_exptl_crystal_size_mid 0.07
_exptl_crystal_size_min 0.03
_refine_diff_density_max 0.512
_refine_diff_density_min -0.526
_refine_diff_density_rms 0.082
_refine_ls_extinction_coef 0.00075(13)
_refine_ls_extinction_expression Fc^*^=kFc[1+0.001xFc^2^\l^3^/sin(2\q)]^-1/4^
_refine_ls_extinction_method 'SHELXL-2019/2 (Sheldrick 2019)'
_refine_ls_goodness_of_fit_ref 1.039
_refine_ls_hydrogen_treatment constr
_refine_ls_matrix_type full
_refine_ls_number_parameters 458
_refine_ls_number_reflns 6327
_refine_ls_number_restraints 0
_refine_ls_restrained_S_all 1.039
_refine_ls_R_factor_all 0.1304
_refine_ls_R_factor_gt 0.0666
_refine_ls_shift/su_max 0.000
_refine_ls_shift/su_mean 0.000
_refine_ls_structure_factor_coef Fsqd
_refine_ls_weighting_details 'w=1/[\s^2^(Fo^2^)+(0.1132P)^2^+0.0791P] where P=(Fo^2^+2Fc^2^)/3'
_refine_ls_weighting_scheme calc
_refine_ls_wR_factor_gt 0.1657
_refine_ls_wR_factor_ref 0.2021
_reflns_Friedel_coverage 0.000
_reflns_Friedel_fraction_full .
_reflns_Friedel_fraction_max .
_reflns_number_gt 3642
_reflns_number_total 6327
_reflns_threshold_expression 'I > 2\s(I)'
_cod_data_source_file MnDATiNA.cif
_cod_data_source_block ngutri01
_cod_database_code 1577388

loop_
_space_group_symop_id
_space_group_symop_operation_xyz
1 'x, y, z'
2 '-x+1/2, -y, z+1/2'
3 '-x, y+1/2, -z+1/2'
4 'x+1/2, -y+1/2, -z'
5 '-x, -y, -z'
6 'x-1/2, y, -z-1/2'
7 'x, -y-1/2, z-1/2'
8 '-x-1/2, y-1/2, z'

loop_
_atom_site_label
_atom_site_type_symbol
_atom_site_fract_x
_atom_site_fract_y
_atom_site_fract_z
_atom_site_U_iso_or_equiv
_atom_site_adp_type
_atom_site_occupancy
_atom_site_site_symmetry_order
_atom_site_calc_flag
_atom_site_refinement_flags_posn
_atom_site_refinement_flags_adp
_atom_site_refinement_flags_occupancy
_atom_site_disorder_assembly
_atom_site_disorder_group
Mn1 Mn 0.53100(3) 0.95815(4) 0.72862(3) 0.0354(2) Uani 1 1 d . . . . .
O1 O 0.55042(18) 0.84445(17) 0.72491(13) 0.0462(8) Uani 1 1 d . . . . .
N1 N 0.4847(2) 0.5789(2) 0.74705(16) 0.0434(9) Uani 1 1 d . . . . .
C1 C 0.5108(3) 0.8034(3) 0.6893(2) 0.0470(12) Uani 1 1 d . . . . .
N2 N 0.42853(19) 0.4749(2) 0.67243(15) 0.0399(9) Uani 1 1 d . . . . .
O2 O 0.4780(2) 0.82189(19) 0.64160(15) 0.0641(10) Uani 1 1 d . . . . .
C2 C 0.5028(3) 0.7249(3) 0.70993(19) 0.0442(11) Uani 1 1 d . . . . .
C3 C 0.4785(2) 0.6711(3) 0.6685(2) 0.0423(11) Uani 1 1 d . . . . .
H3 H 0.467426 0.683609 0.626942 0.051 Uiso 1 1 calc R U . . .
N3 N 0.3829(2) 0.4379(2) 0.57315(16) 0.0427(9) Uani 1 1 d . . . . .
O3 O 0.63767(16) 0.98211(18) 0.68859(13) 0.0443(8) Uani 1 1 d . . . . .
C4 C 0.4707(2) 0.5997(3) 0.68842(18) 0.0389(10) Uani 1 1 d . . . . .
N4 N 0.4368(2) 0.5576(2) 0.58776(16) 0.0424(9) Uani 1 1 d . . . . .
O4 O 0.68537(18) 0.9491(2) 0.59751(14) 0.0601(10) Uani 1 1 d . . . . .
C5 C 0.5080(3) 0.6312(3) 0.7867(2) 0.0513(13) Uani 1 1 d . . . . .
H5 H 0.518082 0.617363 0.828117 0.062 Uiso 1 1 calc R U . . .
N5 N 0.3799(2) 0.3599(2) 0.65607(17) 0.0505(10) Uani 1 1 d . . . . .
H5A H 0.359796 0.325987 0.632203 0.061 Uiso 1 1 calc R U . . .
H5B H 0.388631 0.350430 0.695223 0.061 Uiso 1 1 calc R U . . .
C6 C 0.5179(3) 0.7031(3) 0.7703(2) 0.0492(12) Uani 1 1 d . . . . .
H6 H 0.534962 0.737878 0.799889 0.059 Uiso 1 1 calc R U . . .
N6 N 0.4026(2) 0.5161(2) 0.49178(15) 0.0470(10) Uani 1 1 d . . . . .
H6A H 0.383194 0.482712 0.467041 0.056 Uiso 1 1 calc R U . . .
H6B H 0.418517 0.558272 0.476717 0.056 Uiso 1 1 calc R U . . .
C7 C 0.4435(2) 0.5401(2) 0.64659(19) 0.0371(10) Uani 1 1 d . . . . .
N7 N 0.9119(2) 0.9318(2) 0.73233(15) 0.0415(9) Uani 1 1 d . . . . .
C8 C 0.3969(2) 0.4251(3) 0.6331(2) 0.0401(11) Uani 1 1 d . . . . .
N8 N 0.81506(19) 0.9665(2) 0.87409(15) 0.0426(9) Uani 1 1 d . . . . .
C9 C 0.4078(2) 0.5029(3) 0.55218(19) 0.0404(11) Uani 1 1 d . . . . .
N9 N 0.90844(19) 0.9929(2) 0.95117(14) 0.0426(9) Uani 1 1 d . . . . .
N10 N 0.94483(19) 0.9796(2) 0.84612(15) 0.0380(9) Uani 1 1 d . . . . .
C10 C 0.6899(2) 0.9575(3) 0.6537(2) 0.0441(11) Uani 1 1 d . . . . .
N11 N 0.7828(2) 0.9793(2) 0.97607(16) 0.0571(12) Uani 1 1 d . . . . .
H11A H 0.794424 0.987138 1.014984 0.069 Uiso 1 1 calc R U . . .
H11B H 0.735337 0.970974 0.965423 0.069 Uiso 1 1 calc R U . . .
C11 C 0.7655(2) 0.9420(3) 0.68396(18) 0.0395(11) Uani 1 1 d . . . . .
N12 N 1.03269(19) 1.0047(2) 0.92162(16) 0.0486(10) Uani 1 1 d . . . . .
H12A H 1.044886 1.013341 0.960299 0.058 Uiso 1 1 calc R U . . .
H12B H 1.068154 1.004371 0.893016 0.058 Uiso 1 1 calc R U . . .
C12 C 0.7793(2) 0.9567(2) 0.74563(19) 0.0384(10) Uani 1 1 d . . . . .
H12 H 0.738703 0.970507 0.772109 0.046 Uiso 1 1 calc R U . . .
C13 C 0.8530(2) 0.9511(2) 0.76852(18) 0.0375(10) Uani 1 1 d . . . . .
C14 C 0.8974(2) 0.9133(3) 0.67392(19) 0.0452(12) Uani 1 1 d . . . . .
H14 H 0.938198 0.896310 0.648990 0.054 Uiso 1 1 calc R U . . .
C15 C 0.8259(2) 0.9178(3) 0.64814(19) 0.0445(12) Uani 1 1 d . . . . .
H15 H 0.818021 0.904387 0.606276 0.053 Uiso 1 1 calc R U . . .
C16 C 0.8717(2) 0.9673(2) 0.83399(19) 0.0362(10) Uani 1 1 d . . . . .
C17 C 0.8372(2) 0.9800(3) 0.93318(19) 0.0438(11) Uani 1 1 d . . . . .
C18 C 0.9611(2) 0.9920(3) 0.90650(18) 0.0376(10) Uani 1 1 d . . . . .
N1C N 0.5334(2) 0.7492(3) 0.4966(2) 0.0605(12) Uani 1 1 d . . . . .
O1C O 0.4605(2) 0.6605(2) 0.45270(15) 0.0658(10) Uani 1 1 d . . . . .
C1C C 0.5128(3) 0.6812(3) 0.4867(2) 0.0587(14) Uani 1 1 d . . . . .
H1C H 0.540601 0.644053 0.507639 0.070 Uiso 1 1 calc R U . . .
C2C C 0.4944(4) 0.8096(4) 0.4683(3) 0.095(2) Uani 1 1 d . . . . .
H2CA H 0.529081 0.835305 0.440312 0.142 Uiso 1 1 calc R U . . .
H2CB H 0.476834 0.843659 0.500301 0.142 Uiso 1 1 calc R U . . .
H2CC H 0.450676 0.791155 0.445055 0.142 Uiso 1 1 calc R U . . .
C3C C 0.5981(3) 0.7670(4) 0.5361(3) 0.0787(18) Uani 1 1 d . . . . .
H3CA H 0.617300 0.721978 0.555369 0.118 Uiso 1 1 calc R U . . .
H3CB H 0.582019 0.801529 0.568212 0.118 Uiso 1 1 calc R U . . .
H3CC H 0.638380 0.789384 0.511206 0.118 Uiso 1 1 calc R U . . .
C1B C 0.3226(4) 0.3910(3) 0.3564(3) 0.0765(17) Uani 1 1 d . . . . .
H1B H 0.360213 0.402599 0.326604 0.092 Uiso 1 1 calc R U . . .
O1B O 0.3360(3) 0.4058(2) 0.40951(19) 0.0852(13) Uani 1 1 d . . . . .
N1B N 0.2582(3) 0.3592(3) 0.3363(2) 0.0690(13) Uani 1 1 d . . . . .
C2B C 0.2475(5) 0.3446(5) 0.2712(3) 0.125(3) Uani 1 1 d . . . . .
H2BA H 0.292299 0.361194 0.248238 0.188 Uiso 1 1 calc R U . . .
H2BB H 0.202505 0.371003 0.256405 0.188 Uiso 1 1 calc R U . . .
H2BC H 0.240436 0.291752 0.264816 0.188 Uiso 1 1 calc R U . . .
C3B C 0.1963(4) 0.3436(4) 0.3779(3) 0.104(2) Uani 1 1 d . . . . .
H3BA H 0.188936 0.290307 0.380614 0.156 Uiso 1 1 calc R U . . .
H3BB H 0.149745 0.366599 0.362414 0.156 Uiso 1 1 calc R U . . .
H3BC H 0.208213 0.363134 0.418857 0.156 Uiso 1 1 calc R U . . .
N1A N 0.2339(3) 0.2122(3) 0.5758(2) 0.0755(14) Uani 1 1 d . . . . .
C1A C 0.2940(4) 0.1808(3) 0.5987(3) 0.0731(17) Uani 1 1 d . . . . .
H1A H 0.304561 0.132415 0.584759 0.088 Uiso 1 1 calc R U . . .
O1A O 0.3377(3) 0.2062(2) 0.6357(2) 0.0884(13) Uani 1 1 d . . . . .
C2A C 0.1920(4) 0.1807(4) 0.5250(3) 0.110(3) Uani 1 1 d . . . . .
H2AA H 0.203002 0.208247 0.487269 0.165 Uiso 1 1 calc R U . . .
H2AB H 0.137490 0.183078 0.533878 0.165 Uiso 1 1 calc R U . . .
H2AC H 0.207205 0.129301 0.519532 0.165 Uiso 1 1 calc R U . . .
C3A C 0.2109(4) 0.2848(4) 0.5944(4) 0.128(3) Uani 1 1 d . . . . .
H3AA H 0.228975 0.294336 0.636428 0.192 Uiso 1 1 calc R U . . .
H3AB H 0.155405 0.288316 0.593357 0.192 Uiso 1 1 calc R U . . .
H3AC H 0.232860 0.321073 0.566197 0.192 Uiso 1 1 calc R U . . .

loop_
_atom_site_aniso_label
_atom_site_aniso_U_11
_atom_site_aniso_U_22
_atom_site_aniso_U_33
_atom_site_aniso_U_23
_atom_site_aniso_U_13
_atom_site_aniso_U_12
Mn1 0.0332(4) 0.0477(5) 0.0255(4) -0.0002(3) -0.0001(3) 0.0006(3)
O1 0.0518(19) 0.046(2) 0.0413(18) 0.0003(15) -0.0051(14) 0.0000(15)
N1 0.050(2) 0.053(3) 0.0269(19) 0.0003(18) -0.0018(16) -0.0041(19)
C1 0.056(3) 0.048(3) 0.037(3) -0.007(2) 0.000(2) -0.001(2)
N2 0.041(2) 0.046(2) 0.033(2) -0.0044(17) -0.0022(16) -0.0033(17)
O2 0.093(3) 0.052(2) 0.048(2) 0.0048(17) -0.0206(18) -0.0007(19)
C2 0.050(3) 0.051(3) 0.033(2) -0.006(2) 0.001(2) 0.002(2)
C3 0.050(3) 0.045(3) 0.032(2) 0.003(2) -0.0027(19) -0.001(2)
N3 0.042(2) 0.053(3) 0.033(2) -0.0028(18) -0.0050(16) -0.0026(18)
O3 0.0340(16) 0.062(2) 0.0372(18) 0.0013(14) 0.0005(13) -0.0019(14)
C4 0.039(2) 0.050(3) 0.028(2) -0.006(2) 0.0004(18) 0.002(2)
N4 0.048(2) 0.050(3) 0.030(2) -0.0011(17) -0.0029(16) -0.0004(18)
O4 0.0435(19) 0.108(3) 0.0291(18) -0.0007(18) -0.0061(14) 0.0107(18)
C5 0.069(3) 0.052(3) 0.032(3) 0.000(2) -0.009(2) -0.002(3)
N5 0.060(3) 0.049(3) 0.042(2) -0.0002(19) -0.0086(18) -0.012(2)
C6 0.059(3) 0.054(3) 0.035(3) -0.007(2) -0.007(2) -0.003(2)
N6 0.052(2) 0.062(3) 0.027(2) -0.0016(17) -0.0047(16) -0.0044(19)
C7 0.036(2) 0.046(3) 0.030(2) -0.002(2) 0.0010(18) 0.001(2)
N7 0.039(2) 0.060(3) 0.0254(19) -0.0007(17) 0.0003(15) 0.0030(18)
C8 0.034(2) 0.049(3) 0.037(3) -0.005(2) -0.0010(18) 0.000(2)
N8 0.037(2) 0.069(3) 0.0227(18) -0.0012(17) 0.0017(15) -0.0002(18)
C9 0.034(2) 0.056(3) 0.031(2) -0.006(2) -0.0034(18) 0.004(2)
N9 0.034(2) 0.070(3) 0.0245(19) -0.0044(17) -0.0001(15) -0.0014(18)
N10 0.0329(19) 0.052(2) 0.0287(19) -0.0011(16) -0.0019(15) 0.0017(16)
C10 0.035(2) 0.061(3) 0.037(3) 0.003(2) 0.002(2) 0.000(2)
N11 0.034(2) 0.111(4) 0.026(2) -0.004(2) 0.0022(16) -0.002(2)
C11 0.031(2) 0.062(3) 0.026(2) 0.004(2) -0.0010(17) 0.000(2)
N12 0.032(2) 0.086(3) 0.027(2) -0.009(2) 0.0000(15) -0.001(2)
C12 0.036(2) 0.047(3) 0.032(2) 0.003(2) 0.0043(18) -0.001(2)
C13 0.031(2) 0.055(3) 0.027(2) 0.001(2) 0.0015(17) -0.0006(19)
C14 0.039(3) 0.068(3) 0.028(2) -0.007(2) -0.0009(18) 0.003(2)
C15 0.041(3) 0.064(3) 0.029(2) -0.002(2) -0.0020(19) 0.000(2)
C16 0.034(2) 0.044(3) 0.030(2) 0.0014(19) -0.0043(18) 0.0027(19)
C17 0.042(3) 0.064(3) 0.025(2) 0.000(2) 0.0028(19) 0.004(2)
C18 0.034(2) 0.049(3) 0.029(2) -0.002(2) 0.0039(18) 0.004(2)
N1C 0.066(3) 0.061(3) 0.054(3) 0.006(2) -0.004(2) 0.001(2)
O1C 0.074(3) 0.080(3) 0.043(2) 0.0012(18) -0.0066(18) -0.009(2)
C1C 0.068(4) 0.072(4) 0.037(3) -0.002(3) 0.009(3) 0.012(3)
C2C 0.101(5) 0.069(5) 0.115(6) 0.024(4) -0.025(4) 0.005(4)
C3C 0.070(4) 0.100(5) 0.067(4) -0.001(3) -0.001(3) -0.013(3)
C1B 0.077(4) 0.077(4) 0.075(4) 0.004(3) -0.013(3) 0.005(3)
O1B 0.116(4) 0.073(3) 0.066(3) -0.006(2) -0.038(2) 0.004(2)
N1B 0.070(3) 0.078(3) 0.059(3) -0.009(2) -0.009(2) -0.009(3)
C2B 0.169(9) 0.137(8) 0.070(5) -0.025(5) -0.028(5) -0.023(6)
C3B 0.093(5) 0.114(6) 0.106(6) 0.014(4) 0.020(4) -0.021(4)
N1A 0.075(3) 0.071(4) 0.080(4) -0.005(3) -0.014(3) -0.007(3)
C1A 0.090(5) 0.065(4) 0.064(4) -0.005(3) -0.023(3) -0.004(3)
O1A 0.097(3) 0.080(3) 0.088(3) -0.010(2) -0.030(3) -0.004(2)
C2A 0.111(6) 0.116(6) 0.102(6) 0.004(4) -0.046(5) -0.036(5)
C3A 0.077(5) 0.100(7) 0.207(10) -0.038(6) -0.006(6) 0.014(4)

loop_
_atom_type_symbol
_atom_type_description
_atom_type_scat_dispersion_real
_atom_type_scat_dispersion_imag
_atom_type_scat_source
C C 0.0137 0.0067 'International Tables Vol C Tables 4.2.6.8 and 6.1.1.4'
H H 0.0000 0.0000 'International Tables Vol C Tables 4.2.6.8 and 6.1.1.4'
Mn Mn -0.0162 2.2332 'International Tables Vol C Tables 4.2.6.8 and 6.1.1.4'
N N 0.0241 0.0134 'International Tables Vol C Tables 4.2.6.8 and 6.1.1.4'
O O 0.0389 0.0241 'International Tables Vol C Tables 4.2.6.8 and 6.1.1.4'

loop_
_geom_angle_atom_site_label_1
_geom_angle_atom_site_label_2
_geom_angle_atom_site_label_3
_geom_angle
_geom_angle_site_symmetry_1
_geom_angle_site_symmetry_3
O1 Mn1 N1 168.60(12) . 3_656
O1 Mn1 N2 96.74(12) . 3_656
O1 Mn1 O3 92.47(12) . .
O1 Mn1 N7 87.53(13) . 6_557
O1 Mn1 N10 104.64(12) . 6_557
N1 Mn1 N2 71.99(13) 3_656 3_656
N1 Mn1 N7 90.32(14) 3_656 6_557
N2 Mn1 N7 88.08(12) 3_656 6_557
O3 Mn1 N1 90.22(13) . 3_656
O3 Mn1 N2 94.66(12) . 3_656
O3 Mn1 N7 177.24(12) . 6_557
O3 Mn1 N10 105.45(12) . 6_557
N10 Mn1 N1 85.27(13) 6_557 3_656
N10 Mn1 N2 149.69(13) 6_557 3_656
N10 Mn1 N7 71.89(12) 6_557 6_557
C1 O1 Mn1 120.6(3) . .
C4 N1 Mn1 117.8(3) . 3_646
C5 N1 Mn1 124.8(3) . 3_646
C5 N1 C4 117.3(4) . .
O1 C1 C2 115.3(4) . .
O2 C1 O1 127.0(5) . .
O2 C1 C2 117.7(4) . .
C7 N2 Mn1 116.8(3) . 3_646
C7 N2 C8 114.1(4) . .
C8 N2 Mn1 128.7(3) . 3_646
C3 C2 C1 120.3(4) . .
C6 C2 C1 122.2(4) . .
C6 C2 C3 117.5(4) . .
C2 C3 H3 120.3 . .
C4 C3 C2 119.4(4) . .
C4 C3 H3 120.3 . .
C9 N3 C8 114.9(4) . .
C10 O3 Mn1 144.4(3) . .
N1 C4 C3 122.8(4) . .
N1 C4 C7 115.3(4) . .
C3 C4 C7 121.8(4) . .
C7 N4 C9 113.8(4) . .
N1 C5 H5 118.3 . .
N1 C5 C6 123.4(4) . .
C6 C5 H5 118.3 . .
H5A N5 H5B 120.0 . .
C8 N5 H5A 120.0 . .
C8 N5 H5B 120.0 . .
C2 C6 H6 120.3 . .
C5 C6 C2 119.5(4) . .
C5 C6 H6 120.3 . .
H6A N6 H6B 120.0 . .
C9 N6 H6A 120.0 . .
C9 N6 H6B 120.0 . .
N2 C7 C4 116.9(4) . .
N4 C7 N2 127.0(4) . .
N4 C7 C4 116.1(4) . .
C13 N7 Mn1 115.5(3) . 6_657
C14 N7 Mn1 125.0(3) . 6_657
C14 N7 C13 118.1(4) . .
N3 C8 N2 124.3(4) . .
N5 C8 N2 117.1(4) . .
N5 C8 N3 118.6(4) . .
C16 N8 C17 113.6(4) . .
N3 C9 N4 125.3(4) . .
N6 C9 N3 118.0(4) . .
N6 C9 N4 116.7(4) . .
C17 N9 C18 115.9(3) . .
C16 N10 Mn1 118.6(3) . 6_657
C16 N10 C18 114.9(3) . .
C18 N10 Mn1 125.4(3) . 6_657
O3 C10 C11 116.4(4) . .
O4 C10 O3 125.8(4) . .
O4 C10 C11 117.7(4) . .
H11A N11 H11B 120.0 . .
C17 N11 H11A 120.0 . .
C17 N11 H11B 120.0 . .
C12 C11 C10 122.5(4) . .
C12 C11 C15 117.9(4) . .
C15 C11 C10 119.4(4) . .
H12A N12 H12B 120.0 . .
C18 N12 H12A 120.0 . .
C18 N12 H12B 120.0 . .
C11 C12 H12 120.3 . .
C11 C12 C13 119.5(4) . .
C13 C12 H12 120.3 . .
N7 C13 C12 121.9(4) . .
N7 C13 C16 115.9(4) . .
C12 C13 C16 122.2(4) . .
N7 C14 H14 118.5 . .
N7 C14 C15 122.9(4) . .
C15 C14 H14 118.5 . .
C11 C15 H15 120.3 . .
C14 C15 C11 119.4(4) . .
C14 C15 H15 120.3 . .
N8 C16 N10 126.8(4) . .
N8 C16 C13 117.3(4) . .
N10 C16 C13 115.9(4) . .
N9 C17 N8 125.2(4) . .
N9 C17 N11 118.2(4) . .
N11 C17 N8 116.7(4) . .
N9 C18 N10 123.5(4) . .
N12 C18 N9 118.5(4) . .
N12 C18 N10 117.9(4) . .
C1C N1C C2C 121.5(5) . .
C1C N1C C3C 121.5(5) . .
C2C N1C C3C 117.0(5) . .
N1C C1C H1C 116.8 . .
O1C C1C N1C 126.3(5) . .
O1C C1C H1C 116.8 . .
N1C C2C H2CA 109.5 . .
N1C C2C H2CB 109.5 . .
N1C C2C H2CC 109.5 . .
H2CA C2C H2CB 109.5 . .
H2CA C2C H2CC 109.5 . .
H2CB C2C H2CC 109.5 . .
N1C C3C H3CA 109.5 . .
N1C C3C H3CB 109.5 . .
N1C C3C H3CC 109.5 . .
H3CA C3C H3CB 109.5 . .
H3CA C3C H3CC 109.5 . .
H3CB C3C H3CC 109.5 . .
O1B C1B H1B 117.6 . .
O1B C1B N1B 124.9(6) . .
N1B C1B H1B 117.6 . .
C1B N1B C2B 120.3(6) . .
C1B N1B C3B 121.2(5) . .
C3B N1B C2B 118.3(6) . .
N1B C2B H2BA 109.5 . .
N1B C2B H2BB 109.5 . .
N1B C2B H2BC 109.5 . .
H2BA C2B H2BB 109.5 . .
H2BA C2B H2BC 109.5 . .
H2BB C2B H2BC 109.5 . .
N1B C3B H3BA 109.5 . .
N1B C3B H3BB 109.5 . .
N1B C3B H3BC 109.5 . .
H3BA C3B H3BB 109.5 . .
H3BA C3B H3BC 109.5 . .
H3BB C3B H3BC 109.5 . .
C1A N1A C2A 122.2(6) . .
C1A N1A C3A 121.5(6) . .
C3A N1A C2A 115.8(6) . .
N1A C1A H1A 116.3 . .
O1A C1A N1A 127.3(6) . .
O1A C1A H1A 116.3 . .
N1A C2A H2AA 109.5 . .
N1A C2A H2AB 109.5 . .
N1A C2A H2AC 109.5 . .
H2AA C2A H2AB 109.5 . .
H2AA C2A H2AC 109.5 . .
H2AB C2A H2AC 109.5 . .
N1A C3A H3AA 109.5 . .
N1A C3A H3AB 109.5 . .
N1A C3A H3AC 109.5 . .
H3AA C3A H3AB 109.5 . .
H3AA C3A H3AC 109.5 . .
H3AB C3A H3AC 109.5 . .

loop_
_geom_bond_atom_site_label_1
_geom_bond_atom_site_label_2
_geom_bond_distance
_geom_bond_site_symmetry_2
Mn1 O1 2.100(3) .
Mn1 N1 2.279(4) 3_656
Mn1 N2 2.281(3) 3_656
Mn1 O3 2.114(3) .
Mn1 N7 2.311(4) 6_557
Mn1 N10 2.254(3) 6_557
O1 C1 1.280(5) .
N1 C4 1.349(5) .
N1 C5 1.345(6) .
C1 O2 1.232(5) .
C1 C2 1.504(7) .
N2 C7 1.339(5) .
N2 C8 1.364(5) .
C2 C3 1.397(6) .
C2 C6 1.394(6) .
C3 H3 0.9500 .
C3 C4 1.376(6) .
N3 C8 1.344(5) .
N3 C9 1.342(6) .
O3 C10 1.272(5) .
C4 C7 1.493(6) .
N4 C7 1.320(5) .
N4 C9 1.360(5) .
O4 C10 1.231(5) .
C5 H5 0.9500 .
C5 C6 1.368(7) .
N5 H5A 0.8800 .
N5 H5B 0.8800 .
N5 C8 1.321(6) .
C6 H6 0.9500 .
N6 H6A 0.8800 .
N6 H6B 0.8800 .
N6 C9 1.335(5) .
N7 C13 1.348(5) .
N7 C14 1.335(5) .
N8 C16 1.324(5) .
N8 C17 1.362(5) .
N9 C17 1.334(5) .
N9 C18 1.341(5) .
N10 C16 1.332(5) .
N10 C18 1.359(5) .
C10 C11 1.510(6) .
N11 H11A 0.8800 .
N11 H11B 0.8800 .
N11 C17 1.335(5) .
C11 C12 1.385(5) .
C11 C15 1.388(6) .
N12 H12A 0.8800 .
N12 H12B 0.8800 .
N12 C18 1.322(5) .
C12 H12 0.9500 .
C12 C13 1.393(6) .
C13 C16 1.487(6) .
C14 H14 0.9500 .
C14 C15 1.380(6) .
C15 H15 0.9500 .
N1C C1C 1.309(7) .
N1C C2C 1.434(7) .
N1C C3C 1.461(7) .
O1C C1C 1.238(6) .
C1C H1C 0.9500 .
C2C H2CA 0.9800 .
C2C H2CB 0.9800 .
C2C H2CC 0.9800 .
C3C H3CA 0.9800 .
C3C H3CB 0.9800 .
C3C H3CC 0.9800 .
C1B H1B 0.9500 .
C1B O1B 1.206(6) .
C1B N1B 1.345(7) .
N1B C2B 1.450(7) .
N1B C3B 1.442(7) .
C2B H2BA 0.9800 .
C2B H2BB 0.9800 .
C2B H2BC 0.9800 .
C3B H3BA 0.9800 .
C3B H3BB 0.9800 .
C3B H3BC 0.9800 .
N1A C1A 1.302(7) .
N1A C2A 1.443(7) .
N1A C3A 1.440(8) .
C1A H1A 0.9500 .
C1A O1A 1.203(6) .
C2A H2AA 0.9800 .
C2A H2AB 0.9800 .
C2A H2AC 0.9800 .
C3A H3AA 0.9800 .
C3A H3AB 0.9800 .
C3A H3AC 0.9800 .

loop_
_geom_hbond_atom_site_label_D
_geom_hbond_atom_site_label_H
_geom_hbond_atom_site_label_A
_geom_hbond_distance_DH
_geom_hbond_distance_HA
_geom_hbond_distance_DA
_geom_hbond_angle_DHA
_geom_hbond_site_symmetry_A
_geom_hbond_publ_flag
N5 H5A O1A 0.88 2.22 2.929(6) 137.8 . yes
N5 H5B O1 0.88 2.04 2.872(5) 157.2 3_646 yes
N6 H6A O1B 0.88 2.05 2.931(5) 178.9 . yes
N6 H6B O1C 0.88 2.07 2.944(5) 172.6 . yes
N11 H11A O4 0.88 2.16 2.991(5) 156.8 2_675 yes
N11 H11B N3 0.88 2.32 3.196(5) 171.9 3_656 yes
N12 H12A N9 0.88 2.09 2.947(5) 163.9 5_777 yes
N12 H12B O3 0.88 2.19 3.049(5) 165.3 6_657 yes
N12 H12B O4 0.88 2.30 2.901(5) 125.1 6_657 yes

loop_
_geom_torsion_atom_site_label_1
_geom_torsion_atom_site_label_2
_geom_torsion_atom_site_label_3
_geom_torsion_atom_site_label_4
_geom_torsion
_geom_torsion_site_symmetry_1
_geom_torsion_site_symmetry_2
_geom_torsion_site_symmetry_3
_geom_torsion_site_symmetry_4
Mn1 O1 C1 O2 25.6(7) . . . .
Mn1 O1 C1 C2 -152.9(3) . . . .
Mn1 N1 C4 C3 -179.8(3) 3_646 . . .
Mn1 N1 C4 C7 2.1(5) 3_646 . . .
Mn1 N1 C5 C6 179.0(4) 3_646 . . .
Mn1 N2 C7 C4 -11.9(5) 3_646 . . .
Mn1 N2 C7 N4 168.0(3) 3_646 . . .
Mn1 N2 C8 N3 -171.9(3) 3_646 . . .
Mn1 N2 C8 N5 7.5(6) 3_646 . . .
Mn1 O3 C10 O4 71.2(7) . . . .
Mn1 O3 C10 C11 -113.0(5) . . . .
Mn1 N7 C13 C12 163.0(3) 6_657 . . .
Mn1 N7 C13 C16 -16.1(5) 6_657 . . .
Mn1 N7 C14 C15 -161.5(4) 6_657 . . .
Mn1 N10 C16 N8 169.6(4) 6_657 . . .
Mn1 N10 C16 C13 -9.0(5) 6_657 . . .
Mn1 N10 C18 N9 -168.9(3) 6_657 . . .
Mn1 N10 C18 N12 11.8(6) 6_657 . . .
O1 C1 C2 C3 -163.4(4) . . . .
O1 C1 C2 C6 17.5(7) . . . .
N1 C4 C7 N2 6.6(6) . . . .
N1 C4 C7 N4 -173.4(4) . . . .
N1 C5 C6 C2 0.6(8) . . . .
C1 C2 C3 C4 -179.3(4) . . . .
C1 C2 C6 C5 178.6(4) . . . .
O2 C1 C2 C3 18.0(7) . . . .
O2 C1 C2 C6 -161.1(5) . . . .
C2 C3 C4 N1 0.8(7) . . . .
C2 C3 C4 C7 178.8(4) . . . .
C3 C2 C6 C5 -0.5(7) . . . .
C3 C4 C7 N2 -171.6(4) . . . .
C3 C4 C7 N4 8.5(6) . . . .
O3 C10 C11 C12 -2.9(7) . . . .
O3 C10 C11 C15 -177.5(4) . . . .
C4 N1 C5 C6 0.0(7) . . . .
O4 C10 C11 C12 173.2(4) . . . .
O4 C10 C11 C15 -1.3(7) . . . .
C5 N1 C4 C3 -0.7(6) . . . .
C5 N1 C4 C7 -178.8(4) . . . .
C6 C2 C3 C4 -0.2(7) . . . .
C7 N2 C8 N3 1.5(6) . . . .
C7 N2 C8 N5 -179.1(4) . . . .
C7 N4 C9 N3 4.2(6) . . . .
C7 N4 C9 N6 -177.4(4) . . . .
N7 C13 C16 N8 -161.9(4) . . . .
N7 C13 C16 N10 16.8(6) . . . .
N7 C14 C15 C11 -0.4(8) . . . .
C8 N2 C7 C4 173.9(4) . . . .
C8 N2 C7 N4 -6.2(6) . . . .
C8 N3 C9 N4 -8.1(6) . . . .
C8 N3 C9 N6 173.5(4) . . . .
C9 N3 C8 N2 5.0(6) . . . .
C9 N3 C8 N5 -174.4(4) . . . .
C9 N4 C7 N2 3.6(6) . . . .
C9 N4 C7 C4 -176.5(4) . . . .
C10 C11 C12 C13 -170.8(4) . . . .
C10 C11 C15 C14 171.1(4) . . . .
C11 C12 C13 N7 0.1(7) . . . .
C11 C12 C13 C16 179.1(4) . . . .
C12 C11 C15 C14 -3.7(7) . . . .
C12 C13 C16 N8 19.0(6) . . . .
C12 C13 C16 N10 -162.2(4) . . . .
C13 N7 C14 C15 4.4(7) . . . .
C14 N7 C13 C12 -4.2(7) . . . .
C14 N7 C13 C16 176.8(4) . . . .
C15 C11 C12 C13 3.8(7) . . . .
C16 N8 C17 N9 -0.2(7) . . . .
C16 N8 C17 N11 -179.3(4) . . . .
C16 N10 C18 N9 -0.7(6) . . . .
C16 N10 C18 N12 180.0(4) . . . .
C17 N8 C16 N10 -0.1(7) . . . .
C17 N8 C16 C13 178.5(4) . . . .
C17 N9 C18 N10 0.4(7) . . . .
C17 N9 C18 N12 179.8(4) . . . .
C18 N9 C17 N8 0.0(7) . . . .
C18 N9 C17 N11 179.1(4) . . . .
C18 N10 C16 N8 0.5(7) . . . .
C18 N10 C16 C13 -178.1(4) . . . .
C2C N1C C1C O1C 1.2(9) . . . .
C3C N1C C1C O1C -177.6(5) . . . .
O1B C1B N1B C2B 179.2(6) . . . .
O1B C1B N1B C3B 3.6(10) . . . .
C2A N1A C1A O1A 170.6(6) . . . .
C3A N1A C1A O1A -1.4(11) . . . .

_cod_database_fobs_code 1577388
